data_7125844
loop_
_publ_author_name
'Vr\'ana, Jan'
'Samsonov, Maksim A.'
'N\<emec, Vlastimil'
'R\%u\<Zi\<cka, Ale\<s'

_publ_section_title
;
 Access to the most sterically crowded anilines via non-catalysed C-C
 coupling reactions.
;
_journal_issue 16
_journal_name_full 'Chemical communications (Cambridge, England)'
_journal_page_first 2487
_journal_page_last 2490
_journal_paper_doi 10.1039/c9cc09497k
_journal_volume 56
_journal_year 2020
_chemical_formula_sum 'C45 H37 Cl2 N'
_chemical_formula_weight 662.65
_space_group_crystal_system monoclinic
_space_group_IT_number 11
_space_group_name_Hall '-P 2yb'
_space_group_name_H-M_alt 'P 1 21/m 1'
_atom_sites_solution_hydrogens mixed
_atom_sites_solution_primary dual
_atom_sites_solution_secondary difmap
_audit_creation_method SHELXL-2017/1
_audit_update_record
;
2019-09-30 deposited with the CCDC.	2020-01-21 downloaded from the CCDC.
;
_cell_angle_alpha 90
_cell_angle_beta 106.074(2)
_cell_angle_gamma 90
_cell_formula_units_Z 2
_cell_length_a 8.7550(4)
_cell_length_b 20.6545(11)
_cell_length_c 9.7582(5)
_cell_measurement_reflns_used 7463
_cell_measurement_temperature 150(2)
_cell_measurement_theta_max 26.30
_cell_measurement_theta_min 2.39
_cell_volume 1695.59(15)
_computing_cell_refinement 'APEX3 v2016.9-0 (Bruker AXS)'
_computing_data_collection 'Bruker Instrument Service vV6.2.3'
_computing_data_reduction 'SAINT V8.37A (Bruker AXS Inc., 2015)'
_computing_molecular_graphics 'Bruker SHELXTL'
_computing_publication_material 'Bruker SHELXTL'
_computing_structure_refinement 'SHELXL-2017/1 (Sheldrick, 2017)'
_computing_structure_solution 'XT, VERSION 2014/5'
_diffrn_ambient_temperature 150(2)
_diffrn_detector_area_resol_mean 10.4167
_diffrn_measured_fraction_theta_full 0.996
_diffrn_measured_fraction_theta_max 0.997
_diffrn_measurement_device_type 'Bruker D8 - Venture'
_diffrn_measurement_method '\f and \w scans to fill the Ewald sphere'
_diffrn_radiation_type MoK\a
_diffrn_radiation_wavelength 0.71073
_diffrn_reflns_av_R_equivalents 0.0783
_diffrn_reflns_av_unetI/netI 0.0355
_diffrn_reflns_Laue_measured_fraction_full 0.996
_diffrn_reflns_Laue_measured_fraction_max 0.997
_diffrn_reflns_limit_h_max 10
_diffrn_reflns_limit_h_min -9
_diffrn_reflns_limit_k_max 25
_diffrn_reflns_limit_k_min -25
_diffrn_reflns_limit_l_max 12
_diffrn_reflns_limit_l_min -12
_diffrn_reflns_number 23655
_diffrn_reflns_point_group_measured_fraction_full 0.996
_diffrn_reflns_point_group_measured_fraction_max 0.997
_diffrn_reflns_theta_full 25.242
_diffrn_reflns_theta_max 25.999
_diffrn_reflns_theta_min 2.385
_diffrn_source 'sealed X-ray tube'
_exptl_absorpt_coefficient_mu 0.226
_exptl_absorpt_correction_T_max 0.8371
_exptl_absorpt_correction_T_min 0.7886
_exptl_absorpt_correction_type multi-scan
_exptl_absorpt_process_details
;
SADABS-2016/2 - Bruker AXS area detector
scaling and absorption correction
;
_exptl_crystal_colour colorless
_exptl_crystal_density_diffrn 1.298
_exptl_crystal_description stick
_exptl_crystal_F_000 696
_exptl_crystal_size_max 0.382
_exptl_crystal_size_mid 0.158
_exptl_crystal_size_min 0.158
_refine_diff_density_max 0.812
_refine_diff_density_min -1.126
_refine_diff_density_rms 0.059
_refine_ls_extinction_method none
_refine_ls_goodness_of_fit_ref 1.048
_refine_ls_hydrogen_treatment mixed
_refine_ls_matrix_type full
_refine_ls_number_parameters 245
_refine_ls_number_reflns 3424
_refine_ls_number_restraints 28
_refine_ls_restrained_S_all 1.112
_refine_ls_R_factor_all 0.0728
_refine_ls_R_factor_gt 0.0560
_refine_ls_shift/su_max 0.001
_refine_ls_shift/su_mean 0.000
_refine_ls_structure_factor_coef Fsqd
_refine_ls_weighting_details 'w=1/[\s^2^(Fo^2^)+(0.0588P)^2^+1.8447P] where P=(Fo^2^+2Fc^2^)/3'
_refine_ls_weighting_scheme calc
_refine_ls_wR_factor_gt 0.1345
_refine_ls_wR_factor_ref 0.1433
_reflns_Friedel_coverage 0.000
_reflns_number_gt 2765
_reflns_number_total 3424
_reflns_threshold_expression 'I > 2\s(I)'
_cod_data_source_file c9cc09497k2.cif
_cod_data_source_block jvr181015N1
_cod_depositor_comments 'Adding full bibliography for 7125838--7125846.cif.'
_cod_original_sg_symbol_H-M 'P 21/m'
_cod_database_code 7125844
_shelx_shelxl_version_number 2017/1
_shelx_space_group_comment
;
The symmetry employed for this shelxl refinement is uniquely defined
by the following loop, which should always be used as a source of
symmetry information in preference to the above space-group names.
They are only intended as comments.
;
_shelx_estimated_absorpt_t_min 0.919
_shelx_estimated_absorpt_t_max 0.965
_exptl_absorpt_special_details
;
The ratio of minimum to maximum
apparent transmission was 0.942
;

loop_
_space_group_symop_operation_xyz
'x, y, z'
'-x, y+1/2, -z'
'-x, -y, -z'
'x, -y-1/2, z'

loop_
_atom_site_label
_atom_site_type_symbol
_atom_site_fract_x
_atom_site_fract_y
_atom_site_fract_z
_atom_site_U_iso_or_equiv
_atom_site_adp_type
_atom_site_occupancy
_atom_site_site_symmetry_order
_atom_site_calc_flag
_atom_site_refinement_flags_posn
_atom_site_refinement_flags_adp
_atom_site_refinement_flags_occupancy
_atom_site_disorder_assembly
_atom_site_disorder_group
Cl1 Cl 0.1344(9) 0.250000 0.5241(6) 0.0647(14) Uani 0.5 2 d DS T P A 1
Cl2 Cl 0.2652(4) 0.250000 0.8363(3) 0.0564(6) Uani 0.5 2 d DS TU P A 1
C1S C 0.3117(15) 0.250000 0.6698(9) 0.048(4) Uani 0.5 2 d DS TU P A 1
H1SA H 0.375908 0.211211 0.663543 0.058 Uiso 0.25 1 calc R U P A 1
H1SB H 0.375908 0.288789 0.663543 0.058 Uiso 0.25 1 calc R U P A 1
Cl1' Cl 0.1652(10) 0.2715(6) 0.5395(7) 0.0647(14) Uani 0.25 1 d D . P B -2
Cl2' Cl 0.2764(5) 0.27563(18) 0.8393(4) 0.0564(6) Uani 0.25 1 d D U P B -2
C1S' C 0.2950(17) 0.2302(6) 0.6890(11) 0.037(3) Uani 0.25 1 d D U P B -2
H1SC H 0.260824 0.184759 0.694122 0.045 Uiso 0.25 1 calc R U P B -2
H1SD H 0.406023 0.230549 0.682977 0.045 Uiso 0.25 1 calc R U P B -2
N1 N 0.4719(3) 0.250000 0.4062(3) 0.0175(5) Uani 1 2 d S T P . .
C1 C 0.5862(3) 0.250000 0.3314(3) 0.0145(5) Uani 1 2 d S T P . .
C2 C 0.6468(2) 0.30975(9) 0.29657(19) 0.0144(4) Uani 1 1 d . . . . .
C3 C 0.7714(2) 0.30787(10) 0.2334(2) 0.0191(4) Uani 1 1 d . . . . .
H3 H 0.815088 0.347376 0.211537 0.023 Uiso 1 1 calc R U . . .
C4 C 0.8328(3) 0.250000 0.2018(3) 0.0226(6) Uani 1 2 d S T P . .
H4 H 0.917438 0.249999 0.158355 0.027 Uiso 1 2 calc R U P . .
C5 C 0.5886(2) 0.37461(9) 0.3442(2) 0.0146(4) Uani 1 1 d . . . . .
C6 C 0.6296(2) 0.37107(9) 0.5102(2) 0.0171(4) Uani 1 1 d . . . . .
C7 C 0.5273(3) 0.38818(11) 0.5899(2) 0.0240(5) Uani 1 1 d . . . . .
H7 H 0.424212 0.403990 0.542896 0.029 Uiso 1 1 calc R U . . .
C8 C 0.5736(3) 0.38252(12) 0.7388(2) 0.0306(5) Uani 1 1 d . . . . .
H8 H 0.502368 0.395258 0.791697 0.037 Uiso 1 1 calc R U . . .
C9 C 0.7214(3) 0.35868(12) 0.8093(2) 0.0335(6) Uani 1 1 d . . . . .
H9 H 0.751616 0.354112 0.910093 0.040 Uiso 1 1 calc R U . . .
C10 C 0.8260(3) 0.34134(11) 0.7310(2) 0.0292(5) Uani 1 1 d . . . . .
H10 H 0.928640 0.325123 0.778175 0.035 Uiso 1 1 calc R U . . .
C11 C 0.7798(3) 0.34784(11) 0.5837(2) 0.0239(5) Uani 1 1 d . . . . .
H11 H 0.852401 0.336170 0.531358 0.029 Uiso 1 1 calc R U . . .
C12 C 0.6732(2) 0.43371(9) 0.2992(2) 0.0160(4) Uani 1 1 d . . . . .
C13 C 0.7682(2) 0.47620(10) 0.3965(2) 0.0196(4) Uani 1 1 d . . . . .
H13 H 0.789292 0.467840 0.495738 0.023 Uiso 1 1 calc R U . . .
C14 C 0.8332(2) 0.53101(10) 0.3506(2) 0.0246(5) Uani 1 1 d . . . . .
H14 H 0.897376 0.559676 0.418863 0.029 Uiso 1 1 calc R U . . .
C15 C 0.8052(2) 0.54394(10) 0.2074(3) 0.0260(5) Uani 1 1 d . . . . .
H15 H 0.850046 0.581179 0.176452 0.031 Uiso 1 1 calc R U . . .
C16 C 0.7101(2) 0.50165(11) 0.1081(2) 0.0240(5) Uani 1 1 d . . . . .
H16 H 0.690688 0.509906 0.009025 0.029 Uiso 1 1 calc R U . . .
C17 C 0.6441(2) 0.44786(10) 0.1535(2) 0.0193(4) Uani 1 1 d . . . . .
H17 H 0.577798 0.419928 0.084937 0.023 Uiso 1 1 calc R U . . .
C18 C 0.4096(2) 0.38715(9) 0.2710(2) 0.0164(4) Uani 1 1 d . . . . .
C19 C 0.3172(2) 0.34591(10) 0.1680(2) 0.0203(4) Uani 1 1 d . . . . .
H19 H 0.363156 0.307591 0.142924 0.024 Uiso 1 1 calc R U . . .
C20 C 0.1582(2) 0.36008(11) 0.1011(2) 0.0246(5) Uani 1 1 d . . . . .
H20 H 0.096313 0.330709 0.033163 0.030 Uiso 1 1 calc R U . . .
C21 C 0.0900(2) 0.41623(12) 0.1326(2) 0.0263(5) Uani 1 1 d . . . . .
H21 H -0.018654 0.425440 0.087648 0.032 Uiso 1 1 calc R U . . .
C22 C 0.1821(2) 0.45925(11) 0.2311(2) 0.0253(5) Uani 1 1 d . . . . .
H22 H 0.137175 0.498622 0.252094 0.030 Uiso 1 1 calc R U . . .
C23 C 0.3395(2) 0.44458(10) 0.2984(2) 0.0209(4) Uani 1 1 d . . . . .
H23 H 0.401340 0.474459 0.365136 0.025 Uiso 1 1 calc R U . . .
H1 H 0.423(3) 0.2861(12) 0.408(3) 0.030(7) Uiso 1 1 d . . . . .

loop_
_atom_site_aniso_label
_atom_site_aniso_U_11
_atom_site_aniso_U_22
_atom_site_aniso_U_33
_atom_site_aniso_U_23
_atom_site_aniso_U_13
_atom_site_aniso_U_12
Cl1 0.017(3) 0.127(6) 0.0479(13) 0.000 0.0061(16) 0.000
Cl2 0.0649(7) 0.0599(10) 0.0500(6) 0.000 0.0255(5) 0.000
C1S 0.058(7) 0.066(8) 0.032(5) 0.000 0.030(4) 0.000
Cl1' 0.017(3) 0.127(6) 0.0479(13) 0.000 0.0061(16) 0.000
Cl2' 0.0649(7) 0.0599(10) 0.0500(6) 0.000 0.0255(5) 0.000
C1S' 0.031(5) 0.041(6) 0.049(6) 0.017(5) 0.027(5) 0.008(4)
N1 0.0169(12) 0.0177(13) 0.0207(13) 0.000 0.0096(10) 0.000
C1 0.0114(12) 0.0205(14) 0.0105(12) 0.000 0.0013(10) 0.000
C2 0.0137(9) 0.0164(10) 0.0120(9) -0.0003(7) 0.0020(7) 0.0005(7)
C3 0.0198(10) 0.0180(10) 0.0214(10) 0.0013(8) 0.0089(8) -0.0026(8)
C4 0.0205(14) 0.0242(15) 0.0284(16) 0.000 0.0157(12) 0.000
C5 0.0135(9) 0.0160(9) 0.0140(9) -0.0006(7) 0.0033(7) -0.0011(7)
C6 0.0210(9) 0.0145(9) 0.0150(10) -0.0001(7) 0.0039(7) -0.0020(8)
C7 0.0243(11) 0.0288(12) 0.0189(11) -0.0016(9) 0.0061(8) 0.0032(9)
C8 0.0361(12) 0.0369(13) 0.0216(11) -0.0031(10) 0.0128(10) 0.0028(10)
C9 0.0447(14) 0.0376(13) 0.0148(10) -0.0002(10) 0.0026(10) -0.0034(11)
C10 0.0311(12) 0.0295(12) 0.0202(11) 0.0021(9) -0.0045(9) -0.0008(10)
C11 0.0244(11) 0.0251(11) 0.0211(11) -0.0006(9) 0.0042(8) 0.0002(9)
C12 0.0132(9) 0.0154(9) 0.0197(10) 0.0007(8) 0.0051(7) 0.0026(7)
C13 0.0174(9) 0.0205(10) 0.0202(10) -0.0010(8) 0.0041(8) 0.0007(8)
C14 0.0179(10) 0.0200(11) 0.0342(12) -0.0029(9) 0.0047(9) -0.0048(8)
C15 0.0186(10) 0.0204(10) 0.0409(13) 0.0094(9) 0.0113(9) 0.0008(8)
C16 0.0217(10) 0.0284(11) 0.0230(11) 0.0098(9) 0.0082(8) 0.0045(9)
C17 0.0171(9) 0.0222(10) 0.0179(10) 0.0014(8) 0.0037(8) 0.0012(8)
C18 0.0156(9) 0.0190(10) 0.0152(9) 0.0035(8) 0.0053(7) 0.0006(8)
C19 0.0207(10) 0.0197(10) 0.0196(10) -0.0010(8) 0.0040(8) -0.0005(8)
C20 0.0190(10) 0.0278(12) 0.0227(11) 0.0011(9) -0.0014(8) -0.0044(9)
C21 0.0150(10) 0.0369(13) 0.0260(11) 0.0064(10) 0.0039(8) 0.0017(9)
C22 0.0222(10) 0.0298(12) 0.0254(11) 0.0025(9) 0.0090(9) 0.0105(9)
C23 0.0204(10) 0.0243(11) 0.0179(10) -0.0018(8) 0.0050(8) 0.0020(8)

loop_
_atom_type_symbol
_atom_type_description
_atom_type_scat_dispersion_real
_atom_type_scat_dispersion_imag
_atom_type_scat_source
C C 0.0033 0.0016 'International Tables Vol C Tables 4.2.6.8 and 6.1.1.4'
H H 0.0000 0.0000 'International Tables Vol C Tables 4.2.6.8 and 6.1.1.4'
Cl Cl 0.1484 0.1585 'International Tables Vol C Tables 4.2.6.8 and 6.1.1.4'
N N 0.0061 0.0033 'International Tables Vol C Tables 4.2.6.8 and 6.1.1.4'

loop_
_geom_angle_atom_site_label_1
_geom_angle_atom_site_label_2
_geom_angle_atom_site_label_3
_geom_angle
_geom_angle_site_symmetry_1
_geom_angle_site_symmetry_3
Cl2 C1S Cl1 110.9(6) . .
Cl2 C1S H1SA 109.5 . .
Cl1 C1S H1SA 109.5 . .
Cl2 C1S H1SB 109.5 . .
Cl1 C1S H1SB 109.5 . .
H1SA C1S H1SB 108.0 . .
Cl2' C1S' Cl1' 103.6(6) . .
Cl2' C1S' H1SC 111.0 . .
Cl1' C1S' H1SC 111.0 . .
Cl2' C1S' H1SD 111.0 . .
Cl1' C1S' H1SD 111.0 . .
H1SC C1S' H1SD 109.0 . .
H1SA C1S' H1SB 81.8 4_565 4_565
C1 N1 H1 116.4(17) . .
C1 N1 H1 116.4(17) . 4_565
H1 N1 H1 119(3) . 4_565
N1 C1 C2 119.73(12) . 4_565
N1 C1 C2 119.72(12) . .
C2 C1 C2 120.5(2) 4_565 .
C3 C2 C1 118.14(18) . .
C3 C2 C5 121.26(17) . .
C1 C2 C5 120.21(16) . .
C4 C3 C2 121.58(19) . .
C4 C3 H3 119.2 . .
C2 C3 H3 119.2 . .
C3 C4 C3 120.0(3) . 4_565
C3 C4 H4 120.0 . .
C3 C4 H4 120.0 4_565 .
C2 C5 C12 111.90(15) . .
C2 C5 C18 112.33(15) . .
C12 C5 C18 103.79(15) . .
C2 C5 C6 105.68(15) . .
C12 C5 C6 109.87(15) . .
C18 C5 C6 113.41(15) . .
C7 C6 C11 117.56(18) . .
C7 C6 C5 124.90(17) . .
C11 C6 C5 117.53(17) . .
C6 C7 C8 121.0(2) . .
C6 C7 H7 119.5 . .
C8 C7 H7 119.5 . .
C9 C8 C7 120.6(2) . .
C9 C8 H8 119.7 . .
C7 C8 H8 119.7 . .
C8 C9 C10 119.2(2) . .
C8 C9 H9 120.4 . .
C10 C9 H9 120.4 . .
C11 C10 C9 119.8(2) . .
C11 C10 H10 120.1 . .
C9 C10 H10 120.1 . .
C10 C11 C6 121.9(2) . .
C10 C11 H11 119.1 . .
C6 C11 H11 119.1 . .
C13 C12 C17 117.88(18) . .
C13 C12 C5 123.07(17) . .
C17 C12 C5 118.89(17) . .
C12 C13 C14 120.91(19) . .
C12 C13 H13 119.5 . .
C14 C13 H13 119.5 . .
C15 C14 C13 120.6(2) . .
C15 C14 H14 119.7 . .
C13 C14 H14 119.7 . .
C14 C15 C16 119.17(19) . .
C14 C15 H15 120.4 . .
C16 C15 H15 120.4 . .
C17 C16 C15 120.23(19) . .
C17 C16 H16 119.9 . .
C15 C16 H16 119.9 . .
C16 C17 C12 121.17(19) . .
C16 C17 H17 119.4 . .
C12 C17 H17 119.4 . .
C19 C18 C23 117.41(18) . .
C19 C18 C5 122.67(17) . .
C23 C18 C5 119.66(17) . .
C18 C19 C20 120.92(19) . .
C18 C19 H19 119.5 . .
C20 C19 H19 119.5 . .
C21 C20 C19 120.7(2) . .
C21 C20 H20 119.7 . .
C19 C20 H20 119.7 . .
C20 C21 C22 119.21(19) . .
C20 C21 H21 120.4 . .
C22 C21 H21 120.4 . .
C23 C22 C21 119.9(2) . .
C23 C22 H22 120.1 . .
C21 C22 H22 120.1 . .
C22 C23 C18 121.81(19) . .
C22 C23 H23 119.1 . .
C18 C23 H23 119.1 . .

loop_
_geom_bond_atom_site_label_1
_geom_bond_atom_site_label_2
_geom_bond_distance
_geom_bond_site_symmetry_2
Cl1 C1S 1.791(9) .
Cl2 C1S 1.781(8) .
C1S H1SA 0.9900 .
C1S H1SB 0.9900 .
Cl1' C1S' 1.797(9) .
Cl2' C1S' 1.787(9) .
C1S' H1SC 0.9900 .
C1S' H1SD 0.9900 .
N1 C1 1.392(3) .
N1 H1 0.86(2) .
N1 H1 0.86(2) 4_565
C1 C2 1.421(2) 4_565
C1 C2 1.421(2) .
C2 C3 1.394(3) .
C2 C5 1.550(3) .
C3 C4 1.380(2) .
C3 H3 0.9500 .
C4 H4 0.9500 .
C5 C12 1.553(3) .
C5 C18 1.554(2) .
C5 C6 1.561(3) .
C6 C7 1.385(3) .
C6 C11 1.397(3) .
C7 C8 1.401(3) .
C7 H7 0.9500 .
C8 C9 1.377(3) .
C8 H8 0.9500 .
C9 C10 1.392(4) .
C9 H9 0.9500 .
C10 C11 1.387(3) .
C10 H10 0.9500 .
C11 H11 0.9500 .
C12 C13 1.388(3) .
C12 C17 1.403(3) .
C13 C14 1.395(3) .
C13 H13 0.9500 .
C14 C15 1.377(3) .
C14 H14 0.9500 .
C15 C16 1.395(3) .
C15 H15 0.9500 .
C16 C17 1.381(3) .
C16 H16 0.9500 .
C17 H17 0.9500 .
C18 C19 1.393(3) .
C18 C23 1.395(3) .
C19 C20 1.395(3) .
C19 H19 0.9500 .
C20 C21 1.377(3) .
C20 H20 0.9500 .
C21 C22 1.390(3) .
C21 H21 0.9500 .
C22 C23 1.386(3) .
C22 H22 0.9500 .
C23 H23 0.9500 .
